data_4062685
loop_
_publ_author_name
'Rudolf Pietschnig'
'Ferdinand Belaj'

_journal_name_full Organometallics
_journal_paper_doi 10.1021/om049410c
_journal_year 2004
_chemical_formula_moiety 'C24 H28 O3 Si'
_chemical_formula_sum 'C24 H28 O3 Si'
_chemical_formula_weight 392.55
_chemical_melting_point 451.15
_space_group_IT_number 2
_space_group_name_Hall '-P 1'
_space_group_name_H-M_alt 'P -1'
_symmetry_cell_setting triclinic
_symmetry_space_group_name_Hall '-P 1'
_symmetry_space_group_name_H-M 'P -1'
_cell_angle_alpha 67.26(2)
_cell_angle_beta 74.90(2)
_cell_angle_gamma 69.31(2)
_cell_formula_units_Z 2
_cell_length_a 9.232(3)
_cell_length_b 11.013(3)
_cell_length_c 12.051(3)
_cell_measurement_temperature 95(2)
_cell_volume 1046.2(5)
_diffrn_ambient_temperature 95(2)
_exptl_crystal_density_diffrn 1.246
_cod_depositor_comments
;
The following automatic conversions were performed:

'_chemical_melting_point' value '178 C' was changed to '451.15' - it
was converted from degrees Celsius(C) to Kelvins(K).

Automatic conversion script
Id: cif_fix_values 1646 2011-03-28 12:23:43Z adriana 
;
_cod_database_code 4062685

loop_
_symmetry_equiv_pos_as_xyz
'x, y, z'
'-x, -y, -z'

loop_
_atom_site_label
_atom_site_type_symbol
_atom_site_fract_x
_atom_site_fract_y
_atom_site_fract_z
_atom_site_U_iso_or_equiv
_atom_site_adp_type
_atom_site_occupancy
_atom_site_symmetry_multiplicity
_atom_site_calc_flag
_atom_site_refinement_flags
_atom_site_disorder_assembly
_atom_site_disorder_group
Si1 Si 0.58855(5) 0.93437(4) 0.68468(4) 0.01629(10) Uani 1 1 d . . .
O1 O 0.55524(14) 1.02928(12) 0.76985(11) 0.0258(2) Uani 1 1 d . . .
H1 H 0.6463 1.0033 0.8088 0.088(10) Uiso 1 1 calc R . .
O2 O 0.41744(13) 0.92627(12) 0.68537(11) 0.0250(2) Uani 1 1 d . . .
H2 H 0.3972 0.9569 0.6024 0.101(12) Uiso 1 1 calc R . .
O3 O 0.66692(13) 1.00882(12) 0.54727(10) 0.0247(2) Uani 1 1 d . . .
H3 H 0.6406 1.1066 0.5327 0.087(10) Uiso 1 1 calc R . .
C11 C 0.73402(16) 0.75894(14) 0.74198(13) 0.0172(3) Uani 1 1 d . . .
C12 C 0.73941(17) 0.64810(15) 0.70741(13) 0.0187(3) Uani 1 1 d . . .
C13 C 0.85421(19) 0.52305(16) 0.74137(15) 0.0239(3) Uani 1 1 d . . .
H13 H 0.8567 0.4498 0.7171 0.031(3) Uiso 1 1 calc R . .
C14 C 0.96471(19) 0.50399(16) 0.80997(16) 0.0258(3) Uani 1 1 d . . .
H14 H 1.0427 0.4185 0.8320 0.031(3) Uiso 1 1 calc R . .
C15 C 0.96059(18) 0.61045(16) 0.84612(14) 0.0221(3) Uani 1 1 d . . .
H15 H 1.0359 0.5973 0.8936 0.031(3) Uiso 1 1 calc R . .
C16 C 0.84711(17) 0.73687(15) 0.81369(13) 0.0182(3) Uani 1 1 d . . .
C21 C 0.62275(17) 0.65673(14) 0.63630(14) 0.0190(3) Uani 1 1 d . . .
C22 C 0.65649(19) 0.68808(15) 0.50973(14) 0.0220(3) Uani 1 1 d . . .
C23 C 0.5476(2) 0.68972(16) 0.44717(16) 0.0271(3) Uani 1 1 d . . .
H23 H 0.5709 0.7101 0.3615 0.043(4) Uiso 1 1 calc R . .
C24 C 0.4063(2) 0.66242(16) 0.50645(18) 0.0292(4) Uani 1 1 d . . .
C25 C 0.37611(19) 0.62859(16) 0.63225(17) 0.0275(4) Uani 1 1 d . . .
H25 H 0.2809 0.6077 0.6741 0.043(4) Uiso 1 1 calc R . .
C26 C 0.48216(18) 0.62444(15) 0.69873(15) 0.0225(3) Uani 1 1 d . . .
C27 C 0.8094(2) 0.71697(18) 0.44071(15) 0.0289(4) Uani 1 1 d . . .
H271 H 0.8937 0.6306 0.4536 0.049(4) Uiso 1 1 calc R . .
H272 H 0.8323 0.7788 0.4700 0.049(4) Uiso 1 1 calc R . .
H273 H 0.8011 0.7602 0.3538 0.049(4) Uiso 1 1 calc R . .
C28 C 0.2880(3) 0.66976(19) 0.4360(2) 0.0429(5) Uani 1 1 d . . .
H281 H 0.1900 0.6617 0.4905 0.039(5) Uiso 0.50 1 calc PR . .
H282 H 0.3289 0.5945 0.4018 0.039(5) Uiso 0.50 1 calc PR . .
H283 H 0.2686 0.7578 0.3699 0.039(5) Uiso 0.50 1 calc PR . .
H284 H 0.3350 0.6810 0.3510 0.039(5) Uiso 0.50 1 calc PR . .
H285 H 0.1961 0.7482 0.4397 0.039(5) Uiso 0.50 1 calc PR . .
H286 H 0.2564 0.5849 0.4715 0.039(5) Uiso 0.50 1 calc PR . .
C29 C 0.4461(2) 0.58654(18) 0.83484(16) 0.0300(4) Uani 1 1 d . . .
H291 H 0.3393 0.5781 0.8615 0.060(4) Uiso 1 1 calc R . .
H292 H 0.4553 0.6581 0.8597 0.060(4) Uiso 1 1 calc R . .
H293 H 0.5202 0.4988 0.8720 0.060(4) Uiso 1 1 calc R . .
C61 C 0.84658(16) 0.84566(15) 0.85961(13) 0.0173(3) Uani 1 1 d . . .
C62 C 0.75845(17) 0.85286(15) 0.97255(14) 0.0202(3) Uani 1 1 d . . .
C63 C 0.75080(18) 0.95949(16) 1.01134(14) 0.0227(3) Uani 1 1 d . . .
H63 H 0.6924 0.9639 1.0880 0.026(3) Uiso 1 1 calc R . .
C64 C 0.82661(18) 1.05939(16) 0.94061(14) 0.0220(3) Uani 1 1 d . . .
C65 C 0.91665(18) 1.04837(16) 0.83109(14) 0.0218(3) Uani 1 1 d . . .
H65 H 0.9714 1.1145 0.7833 0.026(3) Uiso 1 1 calc R . .
C66 C 0.92903(17) 0.94284(15) 0.78910(13) 0.0193(3) Uani 1 1 d . . .
C67 C 0.66407(19) 0.75292(17) 1.04765(15) 0.0254(3) Uani 1 1 d . . .
H671 H 0.7302 0.6590 1.0554 0.041(3) Uiso 1 1 calc R . .
H672 H 0.5747 0.7726 1.0076 0.041(3) Uiso 1 1 calc R . .
H673 H 0.6262 0.7624 1.1286 0.041(3) Uiso 1 1 calc R . .
C68 C 0.8090(2) 1.17811(17) 0.98161(17) 0.0288(4) Uani 1 1 d . . .
H681 H 0.7362 1.2608 0.9355 0.042(4) Uiso 1 1 calc R . .
H682 H 0.9111 1.1942 0.9674 0.042(4) Uiso 1 1 calc R . .
H683 H 0.7681 1.1562 1.0685 0.042(4) Uiso 1 1 calc R . .
C69 C 1.02847(19) 0.93414(17) 0.67008(15) 0.0255(3) Uani 1 1 d . . .
H691 H 1.0595 1.0188 0.6263 0.054(4) Uiso 1 1 calc R . .
H692 H 0.9685 0.9222 0.6208 0.054(4) Uiso 1 1 calc R . .
H693 H 1.1221 0.8557 0.6856 0.054(4) Uiso 1 1 calc R . .

loop_
_atom_site_aniso_label
_atom_site_aniso_U_11
_atom_site_aniso_U_22
_atom_site_aniso_U_33
_atom_site_aniso_U_23
_atom_site_aniso_U_13
_atom_site_aniso_U_12
Si1 0.01681(18) 0.01523(18) 0.01662(19) -0.00544(14) -0.00288(14) -0.00369(14)
O1 0.0276(6) 0.0241(6) 0.0258(6) -0.0112(5) -0.0067(5) -0.0022(5)
O2 0.0216(5) 0.0271(6) 0.0260(6) -0.0074(5) -0.0040(4) -0.0077(4)
O3 0.0268(6) 0.0236(6) 0.0208(5) -0.0049(4) -0.0013(4) -0.0080(5)
C11 0.0177(6) 0.0183(6) 0.0152(6) -0.0042(5) -0.0014(5) -0.0068(5)
C12 0.0189(7) 0.0193(7) 0.0179(7) -0.0054(5) -0.0020(5) -0.0067(5)
C13 0.0269(8) 0.0191(7) 0.0272(8) -0.0092(6) -0.0062(6) -0.0048(6)
C14 0.0242(7) 0.0192(7) 0.0319(8) -0.0071(6) -0.0098(6) -0.0008(6)
C15 0.0212(7) 0.0216(7) 0.0236(7) -0.0049(6) -0.0069(6) -0.0065(6)
C16 0.0190(6) 0.0199(7) 0.0164(6) -0.0052(5) -0.0012(5) -0.0080(5)
C21 0.0214(7) 0.0149(6) 0.0221(7) -0.0067(5) -0.0045(6) -0.0052(5)
C22 0.0272(8) 0.0155(6) 0.0227(7) -0.0067(6) -0.0056(6) -0.0035(6)
C23 0.0390(9) 0.0172(7) 0.0260(8) -0.0081(6) -0.0154(7) -0.0004(6)
C24 0.0332(9) 0.0150(7) 0.0446(10) -0.0114(7) -0.0211(8) 0.0000(6)
C25 0.0214(7) 0.0200(7) 0.0453(10) -0.0136(7) -0.0089(7) -0.0043(6)
C26 0.0229(7) 0.0183(7) 0.0276(8) -0.0085(6) -0.0038(6) -0.0061(6)
C27 0.0330(9) 0.0284(8) 0.0228(8) -0.0089(7) 0.0012(7) -0.0088(7)
C28 0.0482(12) 0.0262(9) 0.0650(14) -0.0146(9) -0.0386(11) -0.0015(8)
C29 0.0307(9) 0.0317(9) 0.0290(9) -0.0104(7) 0.0040(7) -0.0157(7)
C61 0.0167(6) 0.0188(6) 0.0171(6) -0.0047(5) -0.0042(5) -0.0058(5)
C62 0.0201(7) 0.0210(7) 0.0192(7) -0.0043(6) -0.0036(5) -0.0076(5)
C63 0.0228(7) 0.0265(8) 0.0189(7) -0.0087(6) -0.0029(6) -0.0057(6)
C64 0.0225(7) 0.0219(7) 0.0236(7) -0.0078(6) -0.0080(6) -0.0050(6)
C65 0.0224(7) 0.0213(7) 0.0226(7) -0.0047(6) -0.0041(6) -0.0094(6)
C66 0.0180(6) 0.0213(7) 0.0187(7) -0.0054(6) -0.0031(5) -0.0066(5)
C67 0.0275(8) 0.0283(8) 0.0201(7) -0.0047(6) 0.0002(6) -0.0138(6)
C68 0.0324(9) 0.0241(8) 0.0345(9) -0.0137(7) -0.0082(7) -0.0064(7)
C69 0.0258(8) 0.0290(8) 0.0221(7) -0.0088(6) 0.0035(6) -0.0126(6)

loop_
_geom_bond_atom_site_label_1
_geom_bond_atom_site_label_2
_geom_bond_distance
_geom_bond_site_symmetry_2
_geom_bond_publ_flag
Si1 O2 1.6111(13) . ?
Si1 O1 1.6366(12) . ?
Si1 O3 1.6380(13) . ?
Si1 C11 1.9056(16) . ?
O1 H1 0.9700 . ?
O2 H2 0.9700 . ?
O3 H3 0.9700 . ?
C11 C12 1.416(2) . ?
C11 C16 1.423(2) . ?
C12 C13 1.395(2) . ?
C12 C21 1.500(2) . ?
C13 C14 1.386(2) . ?
C13 H13 0.9500 . ?
C14 C15 1.386(2) . ?
C14 H14 0.9500 . ?
C15 C16 1.397(2) . ?
C15 H15 0.9500 . ?
C16 C61 1.500(2) . ?
C21 C22 1.401(2) . ?
C21 C26 1.410(2) . ?
C22 C23 1.397(2) . ?
C22 C27 1.512(2) . ?
C23 C24 1.389(3) . ?
C23 H23 0.9500 . ?
C24 C25 1.390(3) . ?
C24 C28 1.512(2) . ?
C25 C26 1.397(2) . ?
C25 H25 0.9500 . ?
C26 C29 1.503(2) . ?
C27 H271 0.9800 . ?
C27 H272 0.9800 . ?
C27 H273 0.9800 . ?
C28 H281 0.9800 . ?
C28 H282 0.9800 . ?
C28 H283 0.9800 . ?
C28 H284 0.9800 . ?
C28 H285 0.9800 . ?
C28 H286 0.9800 . ?
C29 H291 0.9800 . ?
C29 H292 0.9800 . ?
C29 H293 0.9800 . ?
C61 C62 1.408(2) . ?
C61 C66 1.408(2) . ?
C62 C63 1.397(2) . ?
C62 C67 1.512(2) . ?
C63 C64 1.391(2) . ?
C63 H63 0.9500 . ?
C64 C65 1.389(2) . ?
C64 C68 1.512(2) . ?
C65 C66 1.397(2) . ?
C65 H65 0.9500 . ?
C66 C69 1.506(2) . ?
C67 H671 0.9800 . ?
C67 H672 0.9800 . ?
C67 H673 0.9800 . ?
C68 H681 0.9800 . ?
C68 H682 0.9800 . ?
C68 H683 0.9800 . ?
C69 H691 0.9800 . ?
C69 H692 0.9800 . ?
C69 H693 0.9800 . ?
